data_7009943
loop_
_publ_author_name
'Davies, John E.'
'Mays, Martin J.'
'Raithby, Paul R.'
'Sarveswaran, Koshala'
'Solan, Gregory A.'

_publ_section_title
;
 Synthesis of three-membered metallaphosphaheterocycles and their ring
 opening with Ph2PH on mixed-metal molybdenum--cobalt
 centres&#x200A;&#x2020;
;
_journal_issue 19
_journal_name_full 'Journal of the Chemical Society, Dalton Transactions'
_journal_page_first 3331
_journal_paper_doi 10.1039/b004594m
_journal_year 2000
_chemical_formula_sum 'C34 H30 Co Mo O3 P'
_chemical_formula_weight 672.42
_chemical_name_systematic
; 
 ? 
;
_space_group_IT_number 14
_symmetry_cell_setting monoclinic
_symmetry_space_group_name_Hall '-P 2ybc'
_symmetry_space_group_name_H-M 'P 1 21/c 1'
_atom_sites_solution_hydrogens geom
_atom_sites_solution_primary direct
_atom_sites_solution_secondary difmap
_audit_creation_method SHELXL
_cell_angle_alpha 90.00
_cell_angle_beta 119.27(5)
_cell_angle_gamma 90.00
_cell_formula_units_Z 4
_cell_length_a 10.771(19)
_cell_length_b 28.163(12)
_cell_length_c 11.014(12)
_cell_measurement_reflns_used 25
_cell_measurement_temperature 180(2)
_cell_measurement_theta_max 17.5
_cell_measurement_theta_min 12.5
_cell_volume 2914(6)
_computing_structure_refinement 'SHELXL-93 (Sheldrick, 1993)'
_computing_structure_solution 'SHELXS-86 (Sheldrick, 1990)'
_diffrn_ambient_temperature 180(2)
_diffrn_measurement_device 'Rigaku AFC7R'
_diffrn_measurement_method 'omega/2theta scans'
_diffrn_radiation_monochromator graphite
_diffrn_radiation_source 'fine-focus sealed tube'
_diffrn_radiation_type MoK\a
_diffrn_radiation_wavelength 0.71069
_diffrn_reflns_av_R_equivalents 0.0508
_diffrn_reflns_av_sigmaI/netI 0.0855
_diffrn_reflns_limit_h_max 0
_diffrn_reflns_limit_h_min -999
_diffrn_reflns_limit_k_max 32
_diffrn_reflns_limit_k_min -999
_diffrn_reflns_limit_l_max 13
_diffrn_reflns_limit_l_min -11
_diffrn_reflns_number 7863
_diffrn_reflns_theta_max 24.99
_diffrn_reflns_theta_min 2.57
_diffrn_standards_decay_% 0.4
_diffrn_standards_interval_count 200
_diffrn_standards_number 3
_exptl_absorpt_coefficient_mu 1.088
_exptl_absorpt_correction_T_max 0.950
_exptl_absorpt_correction_T_min 1.000
_exptl_absorpt_correction_type empirical
_exptl_crystal_colour red
_exptl_crystal_density_diffrn 1.532
_exptl_crystal_description block
_exptl_crystal_F_000 1368
_exptl_crystal_size_max 0.35
_exptl_crystal_size_mid 0.30
_exptl_crystal_size_min 0.20
_refine_diff_density_max 2.075
_refine_diff_density_min -1.747
_refine_diff_density_rms 0.144
_refine_ls_extinction_method none
_refine_ls_goodness_of_fit_all 1.063
_refine_ls_goodness_of_fit_obs 1.107
_refine_ls_matrix_type full
_refine_ls_number_parameters 364
_refine_ls_number_reflns 5095
_refine_ls_number_restraints 0
_refine_ls_restrained_S_all 1.062
_refine_ls_restrained_S_obs 1.107
_refine_ls_R_factor_all 0.1059
_refine_ls_R_factor_obs 0.0701
_refine_ls_shift/esd_max 0.001
_refine_ls_shift/esd_mean 0.000
_refine_ls_structure_factor_coef Fsqd
_refine_ls_weighting_details 'w=1/[\s^2^(Fo^2^)+(0.1022P)^2^+6.9089P] where P=(Fo^2^+2Fc^2^)/3'
_refine_ls_weighting_scheme calc
_refine_ls_wR_factor_all 0.2035
_refine_ls_wR_factor_obs 0.1743
_reflns_number_observed 3512
_reflns_number_total 5102
_reflns_observed_criterion >2sigma(I)
_cod_data_source_file b004594m.txt
_cod_data_source_block mm9810
_cod_depositor_comments
;
The following automatic conversions were performed:
'_symmetry_cell_setting' value 'Monoclinic' changed to 'monoclinic'
according to '/home/saulius/struct/CIF-dictionaries/cif_core.dic'
dictionary named 'cif_core.dic' version 2.4.1 from 2010-06-29.

Automatic conversion script
Id: cif_fix_enum 1527 2010-12-29 10:47:43Z saulius 

The following automatic conversions were performed:

'_refine_ls_weighting_scheme' value 'calc
w=1/[\s^2^(Fo^2^)+(0.1022P)^2^+6.9089P] where P=(Fo^2^+2Fc^2^)/3' was
changed to 'calc'. New tag '_refine_ls_weighting_details' was
created. The value of the new tag was set to
'w=1/[\s^2^(Fo^2^)+(0.1022P)^2^+6.9089P] where P=(Fo^2^+2Fc^2^)/3'.

Automatic conversion script
Id: cif_fix_values 3143 2015-03-26 13:38:13Z robertas 
;
_cod_original_cell_volume 2914.5(62)
_cod_original_sg_symbol_H-M P2(1)/c
_cod_database_code 7009943

loop_
_symmetry_equiv_pos_as_xyz
'x, y, z'
'-x, y+1/2, -z+1/2'
'-x, -y, -z'
'x, -y-1/2, z-1/2'

loop_
_atom_site_aniso_label
_atom_site_aniso_U_11
_atom_site_aniso_U_22
_atom_site_aniso_U_33
_atom_site_aniso_U_23
_atom_site_aniso_U_13
_atom_site_aniso_U_12
Mo1 0.0261(4) 0.0295(4) 0.0331(4) 0.0024(3) 0.0121(3) 0.0016(3)
Co1 0.0258(6) 0.0340(6) 0.0418(7) 0.0025(5) 0.0144(5) 0.0000(4)
P1 0.0259(10) 0.0294(10) 0.0362(11) -0.0011(9) 0.0136(9) 0.0005(8)
O5 0.042(3) 0.043(3) 0.067(4) 0.002(3) 0.027(3) 0.009(3)
C5 0.026(4) 0.028(4) 0.047(5) 0.010(4) 0.006(4) 0.002(3)
O6 0.035(4) 0.094(6) 0.087(6) 0.009(5) 0.028(4) 0.001(4)
C6 0.036(5) 0.056(6) 0.046(5) 0.017(4) 0.016(4) 0.004(4)
O7 0.053(4) 0.080(5) 0.055(4) 0.018(4) 0.032(4) 0.015(4)
C7 0.035(5) 0.046(5) 0.052(6) 0.013(4) 0.024(4) 0.009(4)
C81 0.053(5) 0.044(5) 0.039(5) 0.004(4) 0.031(4) -0.002(4)
C82 0.061(6) 0.039(5) 0.060(6) 0.032(4) 0.040(5) 0.013(4)
C83 0.040(5) 0.071(6) 0.022(4) 0.010(4) 0.006(4) 0.001(5)
C84 0.058(6) 0.048(5) 0.055(6) 0.006(4) 0.040(5) 0.001(4)
C85 0.038(5) 0.044(5) 0.050(5) -0.006(4) 0.024(4) -0.005(4)
C71 0.023(4) 0.032(4) 0.041(5) 0.002(3) 0.014(4) 0.000(3)
C72 0.036(4) 0.035(4) 0.050(5) 0.002(4) 0.018(4) 0.004(4)
C73 0.048(5) 0.033(4) 0.067(7) 0.006(4) 0.029(5) 0.008(4)
C74 0.044(5) 0.047(5) 0.053(6) 0.020(4) 0.025(5) 0.020(4)
C75 0.031(4) 0.054(5) 0.031(5) 0.005(4) 0.002(4) 0.004(4)
C76 0.034(4) 0.038(4) 0.042(5) -0.002(4) 0.017(4) 0.000(4)
C51 0.024(4) 0.037(4) 0.032(4) 0.007(4) 0.010(3) 0.000(3)
C52 0.028(4) 0.040(5) 0.051(5) 0.001(4) 0.018(4) 0.001(4)
C53 0.037(5) 0.045(5) 0.052(6) -0.004(4) 0.012(4) -0.013(4)
C54 0.027(4) 0.055(6) 0.048(5) 0.004(4) 0.014(4) 0.002(4)
C55 0.034(4) 0.045(5) 0.059(6) -0.005(4) 0.022(4) 0.005(4)
C56 0.028(4) 0.039(4) 0.038(5) -0.004(4) 0.010(4) -0.002(4)
C61 0.031(4) 0.031(4) 0.035(4) -0.003(3) 0.016(4) -0.007(3)
C62 0.039(5) 0.039(5) 0.052(5) -0.003(4) 0.024(4) 0.002(4)
C63 0.056(6) 0.043(5) 0.071(7) -0.003(5) 0.043(6) 0.005(4)
C64 0.070(7) 0.044(5) 0.061(6) -0.012(5) 0.046(6) -0.021(5)
C65 0.064(6) 0.050(5) 0.032(5) -0.004(4) 0.025(5) -0.021(5)
C66 0.043(5) 0.038(5) 0.047(5) 0.000(4) 0.022(4) -0.007(4)
C1 0.027(4) 0.029(4) 0.049(5) -0.007(4) 0.018(4) -0.002(3)
C2 0.030(4) 0.028(4) 0.038(4) 0.003(3) 0.018(4) 0.004(3)
C3 0.029(4) 0.035(4) 0.046(5) 0.000(4) 0.012(4) -0.005(3)
C4 0.024(4) 0.041(5) 0.044(5) 0.004(4) 0.013(4) 0.000(3)
C8 0.032(5) 0.048(5) 0.045(5) -0.005(4) 0.003(4) -0.002(4)
C9 0.049(6) 0.057(6) 0.058(6) -0.011(5) 0.002(5) -0.023(5)
C10 0.047(6) 0.079(8) 0.048(6) -0.010(5) 0.006(5) 0.006(5)
C11 0.038(5) 0.061(6) 0.036(5) 0.002(4) 0.003(4) 0.008(4)

loop_
_atom_site_label
_atom_site_type_symbol
_atom_site_fract_x
_atom_site_fract_y
_atom_site_fract_z
_atom_site_U_iso_or_equiv
_atom_site_thermal_displace_type
_atom_site_occupancy
_atom_site_calc_flag
_atom_site_refinement_flags
_atom_site_disorder_group
Mo1 Mo 1.77233(7) 0.09612(2) 0.27485(7) 0.0306(2) Uani 1 d . .
Co1 Co 1.88608(11) 0.15502(4) 0.15873(12) 0.0347(3) Uani 1 d . .
P1 P 1.5982(2) 0.09267(7) 0.0304(2) 0.0312(5) Uani 1 d . .
O5 O 2.0342(6) 0.0408(2) 0.2971(7) 0.050(2) Uani 1 d . .
C5 C 1.9381(8) 0.0640(3) 0.2832(9) 0.039(2) Uani 1 d . .
O6 O 2.1840(7) 0.1353(3) 0.2620(8) 0.073(2) Uani 1 d . .
C6 C 2.0685(9) 0.1438(3) 0.2285(10) 0.047(2) Uani 1 d . .
O7 O 1.8469(7) 0.1643(3) -0.1188(7) 0.060(2) Uani 1 d . .
C7 C 1.8608(9) 0.1589(3) -0.0094(10) 0.043(2) Uani 1 d . .
C81 C 1.6238(10) 0.0415(3) 0.3072(9) 0.042(2) Uani 1 d . .
H81 H 1.5580(10) 0.0217(3) 0.2343(9) 0.050 Uiso 1 calc R .
C82 C 1.7644(10) 0.0292(3) 0.4018(10) 0.049(2) Uani 1 d . .
H82 H 1.8103(10) 0.0001(3) 0.4039(10) 0.059 Uiso 1 calc R .
C83 C 1.8261(9) 0.0682(4) 0.4943(9) 0.049(2) Uani 1 d . .
H83 H 1.9206(9) 0.0702(4) 0.5697(9) 0.058 Uiso 1 calc R .
C84 C 1.7198(10) 0.1033(3) 0.4525(10) 0.049(2) Uani 1 d . .
H84 H 1.7311(10) 0.1333(3) 0.4965(10) 0.058 Uiso 1 calc R .
C85 C 1.5938(9) 0.0873(3) 0.3353(9) 0.043(2) Uani 1 d . .
H85 H 1.5067(9) 0.1041(3) 0.2857(9) 0.051 Uiso 1 calc R .
C71 C 1.6175(8) 0.2292(3) 0.0164(9) 0.033(2) Uani 1 d . .
C72 C 1.5957(9) 0.2742(3) 0.0536(10) 0.042(2) Uani 1 d . .
H72 H 1.6444(9) 0.2835(3) 0.1487(10) 0.050 Uiso 1 calc R .
C73 C 1.5032(10) 0.3059(3) -0.0471(11) 0.049(2) Uani 1 d . .
H73 H 1.4844(10) 0.3358(3) -0.0200(11) 0.058 Uiso 1 calc R .
C74 C 1.4386(9) 0.2938(3) -0.1861(10) 0.048(2) Uani 1 d . .
H74 H 1.3771(9) 0.3156(3) -0.2553(10) 0.057 Uiso 1 calc R .
C75 C 1.4646(8) 0.2500(3) -0.2228(9) 0.044(2) Uani 1 d . .
H75 H 1.4220(8) 0.2420(3) -0.3187(9) 0.053 Uiso 1 calc R .
C76 C 1.5503(8) 0.2172(3) -0.1252(9) 0.039(2) Uani 1 d . .
H76 H 1.5639(8) 0.1867(3) -0.1534(9) 0.046 Uiso 1 calc R .
C51 C 1.4074(8) 0.0951(3) -0.0275(8) 0.033(2) Uani 1 d . .
C52 C 1.3231(8) 0.0556(3) -0.0818(9) 0.040(2) Uani 1 d . .
H52 H 1.3640(8) 0.0268(3) -0.0909(9) 0.048 Uiso 1 calc R .
C53 C 1.1789(9) 0.0572(3) -0.1236(10) 0.049(2) Uani 1 d . .
H53 H 1.1214(9) 0.0298(3) -0.1621(10) 0.059 Uiso 1 calc R .
C54 C 1.1190(9) 0.0988(3) -0.1089(10) 0.045(2) Uani 1 d . .
H54 H 1.0204(9) 0.0999(3) -0.1370(10) 0.054 Uiso 1 calc R .
C55 C 1.2022(9) 0.1387(3) -0.0537(10) 0.047(2) Uani 1 d . .
H55 H 1.1615(9) 0.1672(3) -0.0433(10) 0.056 Uiso 1 calc R .
C56 C 1.3472(8) 0.1367(3) -0.0132(8) 0.038(2) Uani 1 d . .
H56 H 1.4048(8) 0.1642(3) 0.0245(8) 0.045 Uiso 1 calc R .
C61 C 1.6092(8) 0.0725(3) -0.1201(8) 0.032(2) Uani 1 d . .
C62 C 1.7257(9) 0.0460(3) -0.0988(10) 0.042(2) Uani 1 d . .
H62 H 1.7997(9) 0.0399(3) -0.0068(10) 0.051 Uiso 1 calc R .
C63 C 1.7352(11) 0.0282(3) -0.2121(11) 0.051(2) Uani 1 d . .
H63 H 1.8149(11) 0.0096(3) -0.1973(11) 0.062 Uiso 1 calc R .
C64 C 1.6289(11) 0.0376(3) -0.3452(11) 0.052(2) Uani 1 d . .
H64 H 1.6353(11) 0.0254(3) -0.4224(11) 0.063 Uiso 1 calc R .
C65 C 1.5143(11) 0.0644(3) -0.3669(9) 0.048(2) Uani 1 d . .
H65 H 1.4415(11) 0.0710(3) -0.4592(9) 0.058 Uiso 1 calc R .
C66 C 1.5033(9) 0.0821(3) -0.2550(9) 0.043(2) Uani 1 d . .
H66 H 1.4233(9) 0.1007(3) -0.2707(9) 0.051 Uiso 1 calc R .
C1 C 1.6819(8) 0.1436(3) 0.1144(9) 0.035(2) Uani 1 d . .
C2 C 1.7052(8) 0.1943(3) 0.1245(8) 0.031(2) Uani 1 d . .
C3 C 1.8194(8) 0.2045(3) 0.2583(9) 0.039(2) Uani 1 d . .
H3 H 1.8483(8) 0.2363(3) 0.2877(9) 0.047 Uiso 1 calc R .
C4 C 1.8889(8) 0.1656(3) 0.3466(9) 0.038(2) Uani 1 d . .
C8 C 2.0206(9) 0.1791(3) 0.4870(10) 0.048(2) Uani 1 d . .
C9 C 2.1021(11) 0.2223(4) 0.4758(11) 0.065(3) Uani 1 d . .
H9A H 2.1345(60) 0.2155(9) 0.4085(51) 0.078 Uiso 1 calc R .
H9B H 2.1846(41) 0.2289(15) 0.5671(18) 0.078 Uiso 1 calc R .
H9C H 2.0391(23) 0.2501(6) 0.4447(66) 0.078 Uiso 1 calc R .
C10 C 1.9672(11) 0.1928(4) 0.5899(10) 0.066(3) Uani 1 d . .
H10A H 2.0471(17) 0.2048(22) 0.6764(28) 0.079 Uiso 1 calc R .
H10B H 1.9265(62) 0.1648(7) 0.6101(52) 0.079 Uiso 1 calc R .
H10C H 1.8942(50) 0.2176(17) 0.5482(29) 0.079 Uiso 1 calc R .
C11 C 2.1285(9) 0.1386(3) 0.5528(9) 0.051(2) Uani 1 d . .
H11A H 2.1729(45) 0.1320(14) 0.4953(33) 0.061 Uiso 1 calc R .
H11B H 2.0796(14) 0.1101(7) 0.5586(56) 0.061 Uiso 1 calc R .
H11C H 2.2019(35) 0.1479(9) 0.6464(25) 0.061 Uiso 1 calc R .

loop_
_atom_type_symbol
_atom_type_description
_atom_type_scat_dispersion_real
_atom_type_scat_dispersion_imag
_atom_type_scat_source
C C 0.0033 0.0016 'International Tables Vol C Tables 4.2.6.8 and 6.1.1.4'
H H 0.0000 0.0000 'International Tables Vol C Tables 4.2.6.8 and 6.1.1.4'
O O 0.0106 0.0060 'International Tables Vol C Tables 4.2.6.8 and 6.1.1.4'
P P 0.1023 0.0942 'International Tables Vol C Tables 4.2.6.8 and 6.1.1.4'
Co Co 0.3494 0.9721 'International Tables Vol C Tables 4.2.6.8 and 6.1.1.4'
Mo Mo -1.6832 0.6857 'International Tables Vol C Tables 4.2.6.8 and 6.1.1.4'

loop_
_geom_angle_atom_site_label_1
_geom_angle_atom_site_label_2
_geom_angle_atom_site_label_3
_geom_angle
_geom_angle_site_symmetry_1
_geom_angle_site_symmetry_3
_geom_angle_publ_flag
C5 Mo1 C1 112.4(3) . . ?
C5 Mo1 C4 92.6(3) . . ?
C1 Mo1 C4 71.5(3) . . ?
C5 Mo1 C84 126.7(4) . . ?
C1 Mo1 C84 117.8(3) . . ?
C4 Mo1 C84 87.2(3) . . ?
C5 Mo1 C83 92.1(3) . . ?
C1 Mo1 C83 152.8(3) . . ?
C4 Mo1 C83 96.7(3) . . ?
C84 Mo1 C83 35.4(3) . . ?
C5 Mo1 C85 142.6(3) . . ?
C1 Mo1 C85 101.8(3) . . ?
C4 Mo1 C85 112.9(3) . . ?
C84 Mo1 C85 35.5(3) . . ?
C83 Mo1 C85 59.3(3) . . ?
C5 Mo1 C81 111.0(3) . . ?
C1 Mo1 C81 118.9(3) . . ?
C4 Mo1 C81 144.5(3) . . ?
C84 Mo1 C81 57.5(3) . . ?
C83 Mo1 C81 57.9(3) . . ?
C85 Mo1 C81 34.6(3) . . ?
C5 Mo1 C82 84.2(3) . . ?
C1 Mo1 C82 152.9(3) . . ?
C4 Mo1 C82 131.2(3) . . ?
C84 Mo1 C82 58.2(3) . . ?
C83 Mo1 C82 35.2(3) . . ?
C85 Mo1 C82 58.4(3) . . ?
C81 Mo1 C82 34.3(3) . . ?
C5 Mo1 P1 103.1(3) . . ?
C1 Mo1 P1 44.0(2) . . ?
C4 Mo1 P1 115.0(2) . . ?
C84 Mo1 P1 124.9(3) . . ?
C83 Mo1 P1 143.7(2) . . ?
C85 Mo1 P1 90.8(3) . . ?
C81 Mo1 P1 85.9(2) . . ?
C82 Mo1 P1 113.1(3) . . ?
C5 Mo1 Co1 72.3(2) . . ?
C1 Mo1 Co1 47.9(2) . . ?
C4 Mo1 Co1 48.2(2) . . ?
C84 Mo1 Co1 134.5(2) . . ?
C83 Mo1 Co1 138.8(2) . . ?
C85 Mo1 Co1 145.2(2) . . ?
C81 Mo1 Co1 163.3(2) . . ?
C82 Mo1 Co1 156.1(2) . . ?
P1 Mo1 Co1 77.50(11) . . ?
C7 Co1 C6 92.1(4) . . ?
C7 Co1 C1 99.6(4) . . ?
C6 Co1 C1 157.8(4) . . ?
C7 Co1 C4 166.2(4) . . ?
C6 Co1 C4 97.0(4) . . ?
C1 Co1 C4 75.5(3) . . ?
C7 Co1 C3 126.7(4) . . ?
C6 Co1 C3 119.0(4) . . ?
C1 Co1 C3 68.0(3) . . ?
C4 Co1 C3 39.5(3) . . ?
C7 Co1 C2 97.3(3) . . ?
C6 Co1 C2 155.8(4) . . ?
C1 Co1 C2 40.8(3) . . ?
C4 Co1 C2 70.4(3) . . ?
C3 Co1 C2 39.2(3) . . ?
C7 Co1 Mo1 131.8(3) . . ?
C6 Co1 Mo1 110.5(3) . . ?
C1 Co1 Mo1 48.2(2) . . ?
C4 Co1 Mo1 53.9(2) . . ?
C3 Co1 Mo1 79.2(2) . . ?
C2 Co1 Mo1 79.4(2) . . ?
C1 P1 C61 120.4(4) . . ?
C1 P1 C51 111.3(4) . . ?
C61 P1 C51 104.9(4) . . ?
C1 P1 Mo1 56.3(3) . . ?
C61 P1 Mo1 132.1(3) . . ?
C51 P1 Mo1 120.9(3) . . ?
O5 C5 Mo1 172.1(7) . . ?
O6 C6 Co1 173.7(9) . . ?
O7 C7 Co1 175.8(9) . . ?
C82 C81 C85 110.3(8) . . ?
C82 C81 Mo1 73.0(5) . . ?
C85 C81 Mo1 71.4(5) . . ?
C82 C81 H81 124.8(6) . . ?
C85 C81 H81 124.8(5) . . ?
Mo1 C81 H81 122.3(2) . . ?
C81 C82 C83 107.3(8) . . ?
C81 C82 Mo1 72.6(5) . . ?
C83 C82 Mo1 70.7(5) . . ?
C81 C82 H82 126.4(6) . . ?
C83 C82 H82 126.4(5) . . ?
Mo1 C82 H82 122.0(2) . . ?
C84 C83 C82 106.8(8) . . ?
C84 C83 Mo1 71.0(5) . . ?
C82 C83 Mo1 74.1(5) . . ?
C84 C83 H83 126.6(6) . . ?
C82 C83 H83 126.6(5) . . ?
Mo1 C83 H83 120.2(2) . . ?
C83 C84 C85 109.8(9) . . ?
C83 C84 Mo1 73.6(5) . . ?
C85 C84 Mo1 73.7(5) . . ?
C83 C84 H84 125.1(6) . . ?
C85 C84 H84 125.1(5) . . ?
Mo1 C84 H84 119.3(2) . . ?
C81 C85 C84 105.9(8) . . ?
C81 C85 Mo1 74.0(5) . . ?
C84 C85 Mo1 70.7(5) . . ?
C81 C85 H85 127.0(5) . . ?
C84 C85 H85 127.0(5) . . ?
Mo1 C85 H85 120.2(2) . . ?
C72 C71 C76 118.6(7) . . ?
C72 C71 C2 120.3(8) . . ?
C76 C71 C2 121.1(7) . . ?
C71 C72 C73 120.6(9) . . ?
C71 C72 H72 119.7(5) . . ?
C73 C72 H72 119.7(6) . . ?
C74 C73 C72 120.2(9) . . ?
C74 C73 H73 119.9(5) . . ?
C72 C73 H73 119.9(6) . . ?
C75 C74 C73 119.0(8) . . ?
C75 C74 H74 120.5(5) . . ?
C73 C74 H74 120.5(5) . . ?
C74 C75 C76 122.0(8) . . ?
C74 C75 H75 119.0(5) . . ?
C76 C75 H75 119.0(5) . . ?
C75 C76 C71 119.4(8) . . ?
C75 C76 H76 120.3(5) . . ?
C71 C76 H76 120.3(5) . . ?
C52 C51 C56 119.3(7) . . ?
C52 C51 P1 120.7(6) . . ?
C56 C51 P1 120.0(6) . . ?
C51 C52 C53 120.7(8) . . ?
C51 C52 H52 119.6(5) . . ?
C53 C52 H52 119.6(5) . . ?
C54 C53 C52 119.9(8) . . ?
C54 C53 H53 120.1(5) . . ?
C52 C53 H53 120.1(5) . . ?
C55 C54 C53 120.0(8) . . ?
C55 C54 H54 120.0(5) . . ?
C53 C54 H54 120.0(5) . . ?
C54 C55 C56 119.5(8) . . ?
C54 C55 H55 120.2(5) . . ?
C56 C55 H55 120.2(5) . . ?
C51 C56 C55 120.5(8) . . ?
C51 C56 H56 119.7(5) . . ?
C55 C56 H56 119.7(5) . . ?
C62 C61 C66 119.4(8) . . ?
C62 C61 P1 118.4(6) . . ?
C66 C61 P1 122.2(6) . . ?
C61 C62 C63 120.1(9) . . ?
C61 C62 H62 119.9(5) . . ?
C63 C62 H62 119.9(6) . . ?
C64 C63 C62 119.9(9) . . ?
C64 C63 H63 120.1(6) . . ?
C62 C63 H63 120.1(6) . . ?
C65 C64 C63 120.2(9) . . ?
C65 C64 H64 119.9(6) . . ?
C63 C64 H64 119.9(6) . . ?
C64 C65 C66 120.4(9) . . ?
C64 C65 H65 119.8(6) . . ?
C66 C65 H65 119.8(6) . . ?
C61 C66 C65 120.0(9) . . ?
C61 C66 H66 120.0(5) . . ?
C65 C66 H66 120.0(6) . . ?
C2 C1 P1 154.0(7) . . ?
C2 C1 Co1 72.4(4) . . ?
P1 C1 Co1 119.1(4) . . ?
C2 C1 Mo1 126.1(6) . . ?
P1 C1 Mo1 79.7(3) . . ?
Co1 C1 Mo1 83.9(3) . . ?
C3 C2 C1 108.1(7) . . ?
C3 C2 C71 126.5(7) . . ?
C1 C2 C71 125.3(7) . . ?
C3 C2 Co1 70.3(5) . . ?
C1 C2 Co1 66.7(4) . . ?
C71 C2 Co1 131.7(6) . . ?
C2 C3 C4 117.3(7) . . ?
C2 C3 Co1 70.5(5) . . ?
C4 C3 Co1 69.1(5) . . ?
C2 C3 H3 121.3(5) . . ?
C4 C3 H3 121.3(5) . . ?
Co1 C3 H3 131.5(2) . . ?
C3 C4 C8 114.5(7) . . ?
C3 C4 Co1 71.4(5) . . ?
C8 C4 Co1 126.2(6) . . ?
C3 C4 Mo1 114.6(6) . . ?
C8 C4 Mo1 130.2(6) . . ?
Co1 C4 Mo1 77.9(3) . . ?
C11 C8 C9 107.2(8) . . ?
C11 C8 C10 107.8(8) . . ?
C9 C8 C10 107.0(8) . . ?
C11 C8 C4 113.6(7) . . ?
C9 C8 C4 113.1(8) . . ?
C10 C8 C4 107.8(7) . . ?
C8 C9 H9A 109.5(6) . . ?
C8 C9 H9B 109.5(5) . . ?
H9A C9 H9B 109.5 . . ?
C8 C9 H9C 109.5(5) . . ?
H9A C9 H9C 109.5 . . ?
H9B C9 H9C 109.5 . . ?
C8 C10 H10A 109.5(5) . . ?
C8 C10 H10B 109.5(6) . . ?
H10A C10 H10B 109.5 . . ?
C8 C10 H10C 109.5(5) . . ?
H10A C10 H10C 109.5 . . ?
H10B C10 H10C 109.5 . . ?
C8 C11 H11A 109.5(6) . . ?
C8 C11 H11B 109.5(5) . . ?
H11A C11 H11B 109.5 . . ?
C8 C11 H11C 109.5(5) . . ?
H11A C11 H11C 109.5 . . ?
H11B C11 H11C 109.5 . . ?

loop_
_geom_bond_atom_site_label_1
_geom_bond_atom_site_label_2
_geom_bond_distance
_geom_bond_site_symmetry_2
_geom_bond_publ_flag
Mo1 C5 1.963(9) . ?
Mo1 C1 2.043(9) . ?
Mo1 C4 2.250(8) . ?
Mo1 C84 2.296(9) . ?
Mo1 C83 2.330(9) . ?
Mo1 C85 2.335(9) . ?
Mo1 C81 2.368(9) . ?
Mo1 C82 2.373(8) . ?
Mo1 P1 2.416(4) . ?
Mo1 Co1 2.724(2) . ?
Co1 C7 1.739(10) . ?
Co1 C6 1.753(9) . ?
Co1 C1 2.032(8) . ?
Co1 C4 2.076(9) . ?
Co1 C3 2.106(9) . ?
Co1 C2 2.109(8) . ?
P1 C1 1.705(8) . ?
P1 C61 1.810(8) . ?
P1 C51 1.832(8) . ?
O5 C5 1.169(10) . ?
O6 C6 1.138(10) . ?
O7 C7 1.149(11) . ?
C81 C82 1.399(13) . ?
C81 C85 1.400(12) . ?
C81 H81 0.95 . ?
C82 C83 1.424(13) . ?
C82 H82 0.95 . ?
C83 C84 1.408(13) . ?
C83 H83 0.95 . ?
C84 C85 1.414(13) . ?
C84 H84 0.95 . ?
C85 H85 0.95 . ?
C71 C72 1.386(11) . ?
C71 C76 1.403(12) . ?
C71 C2 1.474(10) . ?
C72 C73 1.393(12) . ?
C72 H72 0.95 . ?
C73 C74 1.378(14) . ?
C73 H73 0.95 . ?
C74 C75 1.369(13) . ?
C74 H74 0.95 . ?
C75 C76 1.375(12) . ?
C75 H75 0.95 . ?
C76 H76 0.95 . ?
C51 C52 1.376(11) . ?
C51 C56 1.385(11) . ?
C52 C53 1.388(12) . ?
C52 H52 0.95 . ?
C53 C54 1.386(13) . ?
C53 H53 0.95 . ?
C54 C55 1.378(12) . ?
C54 H54 0.95 . ?
C55 C56 1.399(11) . ?
C55 H55 0.95 . ?
C56 H56 0.95 . ?
C61 C62 1.379(11) . ?
C61 C66 1.387(12) . ?
C62 C63 1.394(13) . ?
C62 H62 0.95 . ?
C63 C64 1.375(14) . ?
C63 H63 0.95 . ?
C64 C65 1.365(14) . ?
C64 H64 0.95 . ?
C65 C66 1.387(12) . ?
C65 H65 0.95 . ?
C66 H66 0.95 . ?
C1 C2 1.446(10) . ?
C2 C3 1.412(11) . ?
C3 C4 1.413(11) . ?
C3 H3 0.95 . ?
C4 C8 1.550(12) . ?
C8 C11 1.535(12) . ?
C8 C9 1.540(13) . ?
C8 C10 1.549(14) . ?
C9 H9A 0.98 . ?
C9 H9B 0.98 . ?
C9 H9C 0.98 . ?
C10 H10A 0.98 . ?
C10 H10B 0.98 . ?
C10 H10C 0.98 . ?
C11 H11A 0.98 . ?
C11 H11B 0.98 . ?
C11 H11C 0.98 . ?

loop_
_geom_torsion_atom_site_label_1
_geom_torsion_atom_site_label_2
_geom_torsion_atom_site_label_3
_geom_torsion_atom_site_label_4
_geom_torsion
_geom_torsion_site_symmetry_1
_geom_torsion_site_symmetry_2
_geom_torsion_site_symmetry_3
_geom_torsion_site_symmetry_4
_geom_torsion_publ_flag
C5 Mo1 Co1 C7 85.7(5) . . . . ?
C1 Mo1 Co1 C7 -60.1(5) . . . . ?
C4 Mo1 Co1 C7 -163.7(5) . . . . ?
C84 Mo1 Co1 C7 -149.8(5) . . . . ?
C83 Mo1 Co1 C7 157.9(5) . . . . ?
C85 Mo1 Co1 C7 -95.6(5) . . . . ?
C81 Mo1 Co1 C7 -18.6(8) . . . . ?
C82 Mo1 Co1 C7 96.9(7) . . . . ?
P1 Mo1 Co1 C7 -22.6(4) . . . . ?
C5 Mo1 Co1 C6 -27.0(4) . . . . ?
C1 Mo1 Co1 C6 -172.8(5) . . . . ?
C4 Mo1 Co1 C6 83.6(4) . . . . ?
C84 Mo1 Co1 C6 97.5(5) . . . . ?
C83 Mo1 Co1 C6 45.2(5) . . . . ?
C85 Mo1 Co1 C6 151.7(5) . . . . ?
C81 Mo1 Co1 C6 -131.3(8) . . . . ?
C82 Mo1 Co1 C6 -15.8(7) . . . . ?
P1 Mo1 Co1 C6 -135.3(4) . . . . ?
C5 Mo1 Co1 C1 145.9(4) . . . . ?
C1 Mo1 Co1 C1 0.0 . . . . ?
C4 Mo1 Co1 C1 -103.6(4) . . . . ?
C84 Mo1 Co1 C1 -89.7(5) . . . . ?
C83 Mo1 Co1 C1 -142.0(5) . . . . ?
C85 Mo1 Co1 C1 -35.5(5) . . . . ?
C81 Mo1 Co1 C1 41.6(8) . . . . ?
C82 Mo1 Co1 C1 157.0(7) . . . . ?
P1 Mo1 Co1 C1 37.5(3) . . . . ?
C5 Mo1 Co1 C4 -110.5(4) . . . . ?
C1 Mo1 Co1 C4 103.6(4) . . . . ?
C4 Mo1 Co1 C4 0.0 . . . . ?
C84 Mo1 Co1 C4 13.9(4) . . . . ?
C83 Mo1 Co1 C4 -38.4(5) . . . . ?
C85 Mo1 Co1 C4 68.1(5) . . . . ?
C81 Mo1 Co1 C4 145.2(8) . . . . ?
C82 Mo1 Co1 C4 -99.4(7) . . . . ?
P1 Mo1 Co1 C4 141.1(3) . . . . ?
C5 Mo1 Co1 C3 -144.1(3) . . . . ?
C1 Mo1 Co1 C3 70.1(4) . . . . ?
C4 Mo1 Co1 C3 -33.5(3) . . . . ?
C84 Mo1 Co1 C3 -19.6(4) . . . . ?
C83 Mo1 Co1 C3 -71.9(4) . . . . ?
C85 Mo1 Co1 C3 34.6(4) . . . . ?
C81 Mo1 Co1 C3 111.6(8) . . . . ?
C82 Mo1 Co1 C3 -132.9(7) . . . . ?
P1 Mo1 Co1 C3 107.6(2) . . . . ?
C5 Mo1 Co1 C2 176.0(3) . . . . ?
C1 Mo1 Co1 C2 30.2(4) . . . . ?
C4 Mo1 Co1 C2 -73.4(3) . . . . ?
C84 Mo1 Co1 C2 -59.5(4) . . . . ?
C83 Mo1 Co1 C2 -111.8(4) . . . . ?
C85 Mo1 Co1 C2 -5.3(4) . . . . ?
C81 Mo1 Co1 C2 71.7(8) . . . . ?
C82 Mo1 Co1 C2 -172.8(7) . . . . ?
P1 Mo1 Co1 C2 67.7(2) . . . . ?
C5 Mo1 P1 C1 -108.8(4) . . . . ?
C1 Mo1 P1 C1 0.000(1) . . . . ?
C4 Mo1 P1 C1 -9.5(4) . . . . ?
C84 Mo1 P1 C1 95.5(4) . . . . ?
C83 Mo1 P1 C1 138.8(5) . . . . ?
C85 Mo1 P1 C1 106.3(4) . . . . ?
C81 Mo1 P1 C1 140.6(4) . . . . ?
C82 Mo1 P1 C1 162.0(4) . . . . ?
Co1 Mo1 P1 C1 -40.6(3) . . . . ?
C5 Mo1 P1 C61 -6.2(4) . . . . ?
C1 Mo1 P1 C61 102.6(5) . . . . ?
C4 Mo1 P1 C61 93.1(4) . . . . ?
C84 Mo1 P1 C61 -161.9(4) . . . . ?
C83 Mo1 P1 C61 -118.6(5) . . . . ?
C85 Mo1 P1 C61 -151.1(4) . . . . ?
C81 Mo1 P1 C61 -116.8(4) . . . . ?
C82 Mo1 P1 C61 -95.4(4) . . . . ?
Co1 Mo1 P1 C61 62.0(4) . . . . ?
C5 Mo1 P1 C51 155.0(4) . . . . ?
C1 Mo1 P1 C51 -96.2(4) . . . . ?
C4 Mo1 P1 C51 -105.8(4) . . . . ?
C84 Mo1 P1 C51 -0.7(4) . . . . ?
C83 Mo1 P1 C51 42.6(5) . . . . ?
C85 Mo1 P1 C51 10.0(4) . . . . ?
C81 Mo1 P1 C51 44.3(4) . . . . ?
C82 Mo1 P1 C51 65.7(4) . . . . ?
Co1 Mo1 P1 C51 -136.8(3) . . . . ?
C1 Mo1 C5 O5 -159.5(52) . . . . ?
C4 Mo1 C5 O5 129.4(53) . . . . ?
C84 Mo1 C5 O5 40.9(54) . . . . ?
C83 Mo1 C5 O5 32.7(53) . . . . ?
C85 Mo1 C5 O5 -5.0(56) . . . . ?
C81 Mo1 C5 O5 -23.6(54) . . . . ?
C82 Mo1 C5 O5 -1.7(53) . . . . ?
P1 Mo1 C5 O5 -114.1(53) . . . . ?
Co1 Mo1 C5 O5 173.8(54) . . . . ?
C7 Co1 C6 O6 -20.9(79) . . . . ?
C1 Co1 C6 O6 101.3(77) . . . . ?
C4 Co1 C6 O6 169.5(78) . . . . ?
C3 Co1 C6 O6 -155.7(78) . . . . ?
C2 Co1 C6 O6 -134.0(76) . . . . ?
Mo1 Co1 C6 O6 115.6(78) . . . . ?
C6 Co1 C7 O7 -83.0(106) . . . . ?
C1 Co1 C7 O7 115.9(106) . . . . ?
C4 Co1 C7 O7 48.1(114) . . . . ?
C3 Co1 C7 O7 46.2(107) . . . . ?
C2 Co1 C7 O7 74.6(106) . . . . ?
Mo1 Co1 C7 O7 156.9(104) . . . . ?
C5 Mo1 C81 C82 41.0(6) . . . . ?
C1 Mo1 C81 C82 173.7(5) . . . . ?
C4 Mo1 C81 C82 -87.6(7) . . . . ?
C84 Mo1 C81 C82 -79.9(6) . . . . ?
C83 Mo1 C81 C82 -37.7(6) . . . . ?
C85 Mo1 C81 C82 -119.1(8) . . . . ?
C82 Mo1 C81 C82 0.000(2) . . . . ?
P1 Mo1 C81 C82 143.5(6) . . . . ?
Co1 Mo1 C81 C82 139.5(7) . . . . ?
C5 Mo1 C81 C85 160.1(5) . . . . ?
C1 Mo1 C81 C85 -67.2(6) . . . . ?
C4 Mo1 C81 C85 31.4(8) . . . . ?
C84 Mo1 C81 C85 39.1(5) . . . . ?
C83 Mo1 C81 C85 81.3(6) . . . . ?
C85 Mo1 C81 C85 0.000(1) . . . . ?
C82 Mo1 C81 C85 119.1(8) . . . . ?
P1 Mo1 C81 C85 -97.5(5) . . . . ?
Co1 Mo1 C81 C85 -101.4(8) . . . . ?
C85 C81 C82 C83 0.6(10) . . . . ?
Mo1 C81 C82 C83 62.6(6) . . . . ?
C85 C81 C82 Mo1 -62.1(6) . . . . ?
Mo1 C81 C82 Mo1 0.0 . . . . ?
C5 Mo1 C82 C81 -142.0(6) . . . . ?
C1 Mo1 C82 C81 -12.1(10) . . . . ?
C4 Mo1 C82 C81 129.5(6) . . . . ?
C84 Mo1 C82 C81 77.7(6) . . . . ?
C83 Mo1 C82 C81 116.0(8) . . . . ?
C85 Mo1 C82 C81 35.7(5) . . . . ?
C81 Mo1 C82 C81 0.0 . . . . ?
P1 Mo1 C82 C81 -40.2(6) . . . . ?
Co1 Mo1 C82 C81 -152.7(5) . . . . ?
C5 Mo1 C82 C83 102.0(6) . . . . ?
C1 Mo1 C82 C83 -128.1(8) . . . . ?
C4 Mo1 C82 C83 13.5(7) . . . . ?
C84 Mo1 C82 C83 -38.3(5) . . . . ?
C83 Mo1 C82 C83 0.000(3) . . . . ?
C85 Mo1 C82 C83 -80.4(6) . . . . ?
C81 Mo1 C82 C83 -116.0(8) . . . . ?
P1 Mo1 C82 C83 -156.2(5) . . . . ?
Co1 Mo1 C82 C83 91.3(8) . . . . ?
C81 C82 C83 C84 0.0(10) . . . . ?
Mo1 C82 C83 C84 63.9(6) . . . . ?
C81 C82 C83 Mo1 -63.9(6) . . . . ?
Mo1 C82 C83 Mo1 0.000(1) . . . . ?
C5 Mo1 C83 C84 168.5(6) . . . . ?
C1 Mo1 C83 C84 13.7(10) . . . . ?
C4 Mo1 C83 C84 75.6(6) . . . . ?
C84 Mo1 C83 C84 0.000(4) . . . . ?
C85 Mo1 C83 C84 -37.0(5) . . . . ?
C81 Mo1 C83 C84 -77.8(6) . . . . ?
C82 Mo1 C83 C84 -114.6(8) . . . . ?
P1 Mo1 C83 C84 -75.8(7) . . . . ?
Co1 Mo1 C83 C84 103.4(6) . . . . ?
C5 Mo1 C83 C82 -76.9(6) . . . . ?
C1 Mo1 C83 C82 128.3(7) . . . . ?
C4 Mo1 C83 C82 -169.8(5) . . . . ?
C84 Mo1 C83 C82 114.6(8) . . . . ?
C85 Mo1 C83 C82 77.5(6) . . . . ?
C81 Mo1 C83 C82 36.7(5) . . . . ?
C82 Mo1 C83 C82 0.000(1) . . . . ?
P1 Mo1 C83 C82 38.8(7) . . . . ?
Co1 Mo1 C83 C82 -142.1(4) . . . . ?
C82 C83 C84 C85 -0.6(10) . . . . ?
Mo1 C83 C84 C85 65.4(6) . . . . ?
C82 C83 C84 Mo1 -66.0(6) . . . . ?
Mo1 C83 C84 Mo1 0.000(2) . . . . ?
C5 Mo1 C84 C83 -14.3(7) . . . . ?
C1 Mo1 C84 C83 -172.9(5) . . . . ?
C4 Mo1 C84 C83 -105.6(6) . . . . ?
C83 Mo1 C84 C83 0.000(5) . . . . ?
C85 Mo1 C84 C83 117.0(8) . . . . ?
C81 Mo1 C84 C83 78.9(6) . . . . ?
C82 Mo1 C84 C83 38.1(5) . . . . ?
P1 Mo1 C84 C83 135.6(5) . . . . ?
Co1 Mo1 C84 C83 -115.9(5) . . . . ?
C5 Mo1 C84 C85 -131.3(5) . . . . ?
C1 Mo1 C84 C85 70.1(6) . . . . ?
C4 Mo1 C84 C85 137.5(5) . . . . ?
C83 Mo1 C84 C85 -117.0(8) . . . . ?
C85 Mo1 C84 C85 0.000(1) . . . . ?
C81 Mo1 C84 C85 -38.1(5) . . . . ?
C82 Mo1 C84 C85 -78.8(6) . . . . ?
P1 Mo1 C84 C85 18.7(6) . . . . ?
Co1 Mo1 C84 C85 127.1(5) . . . . ?
C82 C81 C85 C84 -0.9(10) . . . . ?
Mo1 C81 C85 C84 -64.0(6) . . . . ?
C82 C81 C85 Mo1 63.1(6) . . . . ?
Mo1 C81 C85 Mo1 0.0 . . . . ?
C83 C84 C85 C81 0.9(10) . . . . ?
Mo1 C84 C85 C81 66.2(6) . . . . ?
C83 C84 C85 Mo1 -65.3(6) . . . . ?
Mo1 C84 C85 Mo1 0.0 . . . . ?
C5 Mo1 C85 C81 -31.5(8) . . . . ?
C1 Mo1 C85 C81 124.4(5) . . . . ?
C4 Mo1 C85 C81 -160.8(5) . . . . ?
C84 Mo1 C85 C81 -113.7(8) . . . . ?
C83 Mo1 C85 C81 -76.8(6) . . . . ?
C81 Mo1 C85 C81 0.000(1) . . . . ?
C82 Mo1 C85 C81 -35.4(5) . . . . ?
P1 Mo1 C85 C81 81.5(5) . . . . ?
Co1 Mo1 C85 C81 150.5(4) . . . . ?
C5 Mo1 C85 C84 82.2(7) . . . . ?
C1 Mo1 C85 C84 -121.8(5) . . . . ?
C4 Mo1 C85 C84 -47.1(6) . . . . ?
C84 Mo1 C85 C84 0.000(2) . . . . ?
C83 Mo1 C85 C84 36.9(5) . . . . ?
C81 Mo1 C85 C84 113.7(8) . . . . ?
C82 Mo1 C85 C84 78.3(6) . . . . ?
P1 Mo1 C85 C84 -164.8(5) . . . . ?
Co1 Mo1 C85 C84 -95.8(6) . . . . ?
C76 C71 C72 C73 3.4(12) . . . . ?
C2 C71 C72 C73 -174.4(8) . . . . ?
C71 C72 C73 C74 -4.0(14) . . . . ?
C72 C73 C74 C75 1.5(14) . . . . ?
C73 C74 C75 C76 1.6(14) . . . . ?
C74 C75 C76 C71 -2.1(13) . . . . ?
C72 C71 C76 C75 -0.4(12) . . . . ?
C2 C71 C76 C75 177.3(8) . . . . ?
C1 P1 C51 C52 -171.8(7) . . . . ?
C61 P1 C51 C52 56.4(8) . . . . ?
Mo1 P1 C51 C52 -109.2(7) . . . . ?
C1 P1 C51 C56 6.4(8) . . . . ?
C61 P1 C51 C56 -125.4(7) . . . . ?
Mo1 P1 C51 C56 69.0(7) . . . . ?
C56 C51 C52 C53 0.7(13) . . . . ?
P1 C51 C52 C53 178.9(7) . . . . ?
C51 C52 C53 C54 -0.8(14) . . . . ?
C52 C53 C54 C55 0.4(15) . . . . ?
C53 C54 C55 C56 0.2(14) . . . . ?
C52 C51 C56 C55 -0.1(13) . . . . ?
P1 C51 C56 C55 -178.4(7) . . . . ?
C54 C55 C56 C51 -0.3(14) . . . . ?
C1 P1 C61 C62 84.4(7) . . . . ?
C51 P1 C61 C62 -149.3(6) . . . . ?
Mo1 P1 C61 C62 14.1(8) . . . . ?
C1 P1 C61 C66 -96.9(7) . . . . ?
C51 P1 C61 C66 29.4(8) . . . . ?
Mo1 P1 C61 C66 -167.3(5) . . . . ?
C66 C61 C62 C63 -1.4(12) . . . . ?
P1 C61 C62 C63 177.3(7) . . . . ?
C61 C62 C63 C64 0.9(13) . . . . ?
C62 C63 C64 C65 0.1(14) . . . . ?
C63 C64 C65 C66 -0.5(13) . . . . ?
C62 C61 C66 C65 1.0(12) . . . . ?
P1 C61 C66 C65 -177.7(6) . . . . ?
C64 C65 C66 C61 0.0(13) . . . . ?
C61 P1 C1 C2 64.7(15) . . . . ?
C51 P1 C1 C2 -58.6(16) . . . . ?
Mo1 P1 C1 C2 -172.4(16) . . . . ?
C61 P1 C1 Co1 -45.9(6) . . . . ?
C51 P1 C1 Co1 -169.2(4) . . . . ?
Mo1 P1 C1 Co1 77.0(4) . . . . ?
C61 P1 C1 Mo1 -122.9(4) . . . . ?
C51 P1 C1 Mo1 113.8(3) . . . . ?
Mo1 P1 C1 Mo1 0.0 . . . . ?
C7 Co1 C1 C2 -90.1(5) . . . . ?
C6 Co1 C1 C2 149.0(10) . . . . ?
C4 Co1 C1 C2 76.7(5) . . . . ?
C3 Co1 C1 C2 35.8(5) . . . . ?
C2 Co1 C1 C2 0.0 . . . . ?
Mo1 Co1 C1 C2 130.9(6) . . . . ?
C7 Co1 C1 P1 64.4(6) . . . . ?
C6 Co1 C1 P1 -56.5(13) . . . . ?
C4 Co1 C1 P1 -128.8(6) . . . . ?
C3 Co1 C1 P1 -169.8(6) . . . . ?
C2 Co1 C1 P1 154.5(8) . . . . ?
Mo1 Co1 C1 P1 -74.6(4) . . . . ?
C7 Co1 C1 Mo1 139.0(3) . . . . ?
C6 Co1 C1 Mo1 18.1(12) . . . . ?
C4 Co1 C1 Mo1 -54.2(3) . . . . ?
C3 Co1 C1 Mo1 -95.2(4) . . . . ?
C2 Co1 C1 Mo1 -130.9(6) . . . . ?
Mo1 Co1 C1 Mo1 0.0 . . . . ?
C5 Mo1 C1 C2 -98.4(7) . . . . ?
C4 Mo1 C1 C2 -13.2(6) . . . . ?
C84 Mo1 C1 C2 63.2(8) . . . . ?
C83 Mo1 C1 C2 54.3(11) . . . . ?
C85 Mo1 C1 C2 97.2(7) . . . . ?
C81 Mo1 C1 C2 129.5(6) . . . . ?
C82 Mo1 C1 C2 137.3(7) . . . . ?
P1 Mo1 C1 C2 175.9(9) . . . . ?
Co1 Mo1 C1 C2 -63.0(6) . . . . ?
C5 Mo1 C1 P1 85.8(4) . . . . ?
C4 Mo1 C1 P1 170.9(4) . . . . ?
C84 Mo1 C1 P1 -112.7(4) . . . . ?
C83 Mo1 C1 P1 -121.6(6) . . . . ?
C85 Mo1 C1 P1 -78.7(3) . . . . ?
C81 Mo1 C1 P1 -46.4(4) . . . . ?
C82 Mo1 C1 P1 -38.6(8) . . . . ?
P1 Mo1 C1 P1 0.0 . . . . ?
Co1 Mo1 C1 P1 121.1(4) . . . . ?
C5 Mo1 C1 Co1 -35.3(4) . . . . ?
C4 Mo1 C1 Co1 49.8(3) . . . . ?
C84 Mo1 C1 Co1 126.2(3) . . . . ?
C83 Mo1 C1 Co1 117.3(6) . . . . ?
C85 Mo1 C1 Co1 160.2(3) . . . . ?
C81 Mo1 C1 Co1 -167.4(3) . . . . ?
C82 Mo1 C1 Co1 -159.7(6) . . . . ?
P1 Mo1 C1 Co1 -121.1(4) . . . . ?
Co1 Mo1 C1 Co1 0.0 . . . . ?
P1 C1 C2 C3 -179.1(12) . . . . ?
Co1 C1 C2 C3 -58.2(6) . . . . ?
Mo1 C1 C2 C3 10.2(10) . . . . ?
P1 C1 C2 C71 4.8(20) . . . . ?
Co1 C1 C2 C71 125.7(8) . . . . ?
Mo1 C1 C2 C71 -166.0(6) . . . . ?
P1 C1 C2 Co1 -120.9(15) . . . . ?
Co1 C1 C2 Co1 0.0 . . . . ?
Mo1 C1 C2 Co1 68.4(5) . . . . ?
C72 C71 C2 C3 -29.1(12) . . . . ?
C76 C71 C2 C3 153.2(8) . . . . ?
C72 C71 C2 C1 146.4(8) . . . . ?
C76 C71 C2 C1 -31.3(12) . . . . ?
C72 C71 C2 Co1 -124.6(8) . . . . ?
C76 C71 C2 Co1 57.7(10) . . . . ?
C7 Co1 C2 C3 -142.8(5) . . . . ?
C6 Co1 C2 C3 -30.8(11) . . . . ?
C1 Co1 C2 C3 120.9(7) . . . . ?
C4 Co1 C2 C3 30.6(5) . . . . ?
C3 Co1 C2 C3 0.000(2) . . . . ?
Mo1 Co1 C2 C3 85.9(4) . . . . ?
C7 Co1 C2 C1 96.2(5) . . . . ?
C6 Co1 C2 C1 -151.7(9) . . . . ?
C1 Co1 C2 C1 0.0 . . . . ?
C4 Co1 C2 C1 -90.3(5) . . . . ?
C3 Co1 C2 C1 -120.9(7) . . . . ?
Mo1 Co1 C2 C1 -35.0(4) . . . . ?
C7 Co1 C2 C71 -21.1(8) . . . . ?
C6 Co1 C2 C71 91.0(11) . . . . ?
C1 Co1 C2 C71 -117.3(9) . . . . ?
C4 Co1 C2 C71 152.4(8) . . . . ?
C3 Co1 C2 C71 121.8(9) . . . . ?
Mo1 Co1 C2 C71 -152.3(7) . . . . ?
C1 C2 C3 C4 3.4(11) . . . . ?
C71 C2 C3 C4 179.5(8) . . . . ?
Co1 C2 C3 C4 -52.6(7) . . . . ?
C1 C2 C3 Co1 56.0(5) . . . . ?
C71 C2 C3 Co1 -127.9(8) . . . . ?
Co1 C2 C3 Co1 0.0 . . . . ?
C7 Co1 C3 C2 48.4(6) . . . . ?
C6 Co1 C3 C2 166.1(5) . . . . ?
C1 Co1 C3 C2 -37.2(5) . . . . ?
C4 Co1 C3 C2 -130.9(7) . . . . ?
C2 Co1 C3 C2 0.000(1) . . . . ?
Mo1 Co1 C3 C2 -86.4(4) . . . . ?
C7 Co1 C3 C4 179.3(5) . . . . ?
C6 Co1 C3 C4 -62.9(6) . . . . ?
C1 Co1 C3 C4 93.7(5) . . . . ?
C4 Co1 C3 C4 0.000(3) . . . . ?
C2 Co1 C3 C4 130.9(7) . . . . ?
Mo1 Co1 C3 C4 44.6(4) . . . . ?
C2 C3 C4 C8 175.4(8) . . . . ?
Co1 C3 C4 C8 122.1(7) . . . . ?
C2 C3 C4 Co1 53.3(7) . . . . ?
Co1 C3 C4 Co1 0.000(1) . . . . ?
C2 C3 C4 Mo1 -13.3(10) . . . . ?
Co1 C3 C4 Mo1 -66.6(5) . . . . ?
C7 Co1 C4 C3 -2.4(17) . . . . ?
C6 Co1 C4 C3 128.3(5) . . . . ?
C1 Co1 C4 C3 -72.9(5) . . . . ?
C3 Co1 C4 C3 0.000(3) . . . . ?
C2 Co1 C4 C3 -30.4(4) . . . . ?
Mo1 Co1 C4 C3 -121.4(5) . . . . ?
C7 Co1 C4 C8 -109.6(16) . . . . ?
C6 Co1 C4 C8 21.1(8) . . . . ?
C1 Co1 C4 C8 179.9(8) . . . . ?
C3 Co1 C4 C8 -107.2(9) . . . . ?
C2 Co1 C4 C8 -137.6(8) . . . . ?
Mo1 Co1 C4 C8 131.4(8) . . . . ?
C7 Co1 C4 Mo1 119.0(15) . . . . ?
C6 Co1 C4 Mo1 -110.3(3) . . . . ?
C1 Co1 C4 Mo1 48.5(3) . . . . ?
C3 Co1 C4 Mo1 121.4(5) . . . . ?
C2 Co1 C4 Mo1 91.0(3) . . . . ?
Mo1 Co1 C4 Mo1 0.0 . . . . ?
C5 Mo1 C4 C3 126.1(7) . . . . ?
C1 Mo1 C4 C3 13.3(6) . . . . ?
C84 Mo1 C4 C3 -107.3(7) . . . . ?
C83 Mo1 C4 C3 -141.5(7) . . . . ?
C85 Mo1 C4 C3 -82.1(7) . . . . ?
C81 Mo1 C4 C3 -100.8(8) . . . . ?
C82 Mo1 C4 C3 -149.3(6) . . . . ?
P1 Mo1 C4 C3 20.3(7) . . . . ?
Co1 Mo1 C4 C3 62.8(6) . . . . ?
C5 Mo1 C4 C8 -64.3(8) . . . . ?
C1 Mo1 C4 C8 -177.0(9) . . . . ?
C84 Mo1 C4 C8 62.3(8) . . . . ?
C83 Mo1 C4 C8 28.1(8) . . . . ?
C85 Mo1 C4 C8 87.6(8) . . . . ?
C81 Mo1 C4 C8 68.8(10) . . . . ?
C82 Mo1 C4 C8 20.3(10) . . . . ?
P1 Mo1 C4 C8 -170.1(7) . . . . ?
Co1 Mo1 C4 C8 -127.6(9) . . . . ?
C5 Mo1 C4 Co1 63.2(3) . . . . ?
C1 Mo1 C4 Co1 -49.5(3) . . . . ?
C84 Mo1 C4 Co1 -170.1(3) . . . . ?
C83 Mo1 C4 Co1 155.7(3) . . . . ?
C85 Mo1 C4 Co1 -144.9(3) . . . . ?
C81 Mo1 C4 Co1 -163.6(4) . . . . ?
C82 Mo1 C4 Co1 147.9(3) . . . . ?
P1 Mo1 C4 Co1 -42.5(3) . . . . ?
Co1 Mo1 C4 Co1 0.0 . . . . ?
C3 C4 C8 C11 -155.7(8) . . . . ?
Co1 C4 C8 C11 -71.5(10) . . . . ?
Mo1 C4 C8 C11 34.7(12) . . . . ?
C3 C4 C8 C9 -33.2(12) . . . . ?
Co1 C4 C8 C9 51.0(11) . . . . ?
Mo1 C4 C8 C9 157.2(7) . . . . ?
C3 C4 C8 C10 84.9(10) . . . . ?
Co1 C4 C8 C10 169.1(7) . . . . ?
Mo1 C4 C8 C10 -84.8(9) . . . . ?
